data_4330477
loop_
_publ_author_name
'Ai-Xia Zheng'
'Jing Si'
'Xiao-Yan Tang'
'Li-Li Miao'
'Miao Yu'
'Kai-Peng Hou'
'Fan Wang'
'Hong-Xi Li'
'Jian-Ping Lang'

_publ_contact_author_address
;         
College of Chemistry, Chemical Engineering and Materials Science 
Suzhou University, Suzhou 215123, Jiangsu, 
P. R. China
;
_publ_contact_author_email jplang@suda.edu.cn
_publ_contact_author_fax 86-512-65880089
_publ_contact_author_name 'Jian-Ping Lang'
_publ_contact_author_phone 86-512-65882865
_publ_section_title
;
 Reactions of the Cationic Zinc Thiolate Model Complex [Zn(Tab)4](PF6)2
 with N-Donor Ligands and Cobalt Dichloride
;
_journal_name_full 'Inorganic Chemistry'
_journal_page_first 10262
_journal_page_last 10273
_journal_paper_doi 10.1021/ic301191n
_journal_volume 51
_journal_year 2012
_chemical_formula_moiety 'C30 H34 N4 S2 Zn, 2(F6 P), C2 H3 N'
_chemical_formula_sum 'C32 H37 F12 N5 P2 S2 Zn'
_chemical_formula_weight 911.10
_chemical_name_systematic
; 
 ? 
;
_space_group_IT_number 2
_symmetry_cell_setting triclinic
_symmetry_space_group_name_Hall '-P 1'
_symmetry_space_group_name_H-M 'P -1'
_atom_sites_solution_hydrogens geom
_atom_sites_solution_primary direct
_atom_sites_solution_secondary difmap
_cell_angle_alpha 80.93(3)
_cell_angle_beta 82.28(3)
_cell_angle_gamma 88.58(3)
_cell_formula_units_Z 2
_cell_length_a 6.2296(12)
_cell_length_b 15.480(3)
_cell_length_c 20.076(4)
_cell_measurement_reflns_used 8299
_cell_measurement_temperature 223(2)
_cell_measurement_theta_max 27.5087
_cell_measurement_theta_min 3.0064
_cell_volume 1894.5(7)
_computing_cell_refinement 'CrystalClear, Ver. 1.30 (Rigaku/MSC, 2001)'
_computing_data_collection 'CrystalClear, Ver. 1.30 (Rigaku/MSC, 2001)'
_computing_data_reduction 'CrystalStructure, Ver. 3.60 (Rigaku/MSC, 2004)'
_computing_molecular_graphics 'ORTEPII (Johnson, 1976)'
_computing_publication_material SHELXL97
_computing_structure_refinement 'SHELXL-97 (Sheldrick, 1997)'
_computing_structure_solution 'SHELXS-97 (Sheldrick, 1990)'
_diffrn_ambient_temperature 223(2)
_diffrn_measured_fraction_theta_full 0.981
_diffrn_measured_fraction_theta_max 0.981
_diffrn_measurement_device_type 'Rigaku MercuryCCD area detector'
_diffrn_measurement_method \w
_diffrn_radiation_monochromator graphite
_diffrn_radiation_source 'fine-focus sealed tube'
_diffrn_radiation_type MoK\a
_diffrn_radiation_wavelength 0.71073
_diffrn_reflns_av_R_equivalents 0.0468
_diffrn_reflns_av_sigmaI/netI 0.0725
_diffrn_reflns_limit_h_max 8
_diffrn_reflns_limit_h_min -6
_diffrn_reflns_limit_k_max 17
_diffrn_reflns_limit_k_min -20
_diffrn_reflns_limit_l_max 26
_diffrn_reflns_limit_l_min -26
_diffrn_reflns_number 18261
_diffrn_reflns_theta_full 27.48
_diffrn_reflns_theta_max 27.48
_diffrn_reflns_theta_min 3.01
_diffrn_standards_decay_% 0
_diffrn_standards_interval_count 0
_diffrn_standards_interval_time 0
_diffrn_standards_number 0
_exptl_absorpt_coefficient_mu 0.934
_exptl_absorpt_correction_T_max 0.9124
_exptl_absorpt_correction_T_min 0.7669
_exptl_absorpt_correction_type multi-scan
_exptl_absorpt_process_details 'Jacobson, R. (1998) Private communication to Rigaku Company, Tokyo, Japan.'
_exptl_crystal_colour Colorless
_exptl_crystal_density_diffrn 1.597
_exptl_crystal_description Prism
_exptl_crystal_F_000 928
_exptl_crystal_size_max 0.30
_exptl_crystal_size_mid 0.20
_exptl_crystal_size_min 0.10
_refine_diff_density_max 0.445
_refine_diff_density_min -0.386
_refine_diff_density_rms 0.088
_refine_ls_extinction_method none
_refine_ls_goodness_of_fit_ref 1.082
_refine_ls_hydrogen_treatment constr
_refine_ls_matrix_type full
_refine_ls_number_parameters 488
_refine_ls_number_reflns 8513
_refine_ls_number_restraints 0
_refine_ls_restrained_S_all 1.082
_refine_ls_R_factor_all 0.0918
_refine_ls_R_factor_gt 0.0612
_refine_ls_shift/su_max 0.003
_refine_ls_shift/su_mean 0.000
_refine_ls_structure_factor_coef Fsqd
_refine_ls_weighting_details 'calc w=1/[\s^2^(Fo^2^)+(0.0592P)^2^+0.0000P] where P=(Fo^2^+2Fc^2^)/3'
_refine_ls_weighting_scheme calc
_refine_ls_wR_factor_gt 0.1230
_refine_ls_wR_factor_ref 0.1378
_reflns_number_gt 6296
_reflns_number_total 8513
_reflns_threshold_expression >2sigma(I)
_cod_data_source_file ic301191n_si_002_2.cif
_cod_data_source_block 'data_2'
_cod_original_cell_volume 1894.5(6)
_cod_database_code 4330477

loop_
_symmetry_equiv_pos_as_xyz
'x, y, z'
'-x, -y, -z'

loop_
_atom_site_label
_atom_site_type_symbol
_atom_site_fract_x
_atom_site_fract_y
_atom_site_fract_z
_atom_site_U_iso_or_equiv
_atom_site_adp_type
_atom_site_occupancy
_atom_site_symmetry_multiplicity
_atom_site_calc_flag
_atom_site_refinement_flags
Zn1 Zn 0.47081(6) 0.11404(2) 0.363234(19) 0.02978(13) Uani 1 1 d .
S1 S 0.60792(14) -0.01239(6) 0.41547(4) 0.0318(2) Uani 1 1 d .
S2 S 0.41027(17) 0.10732(6) 0.25564(5) 0.0401(2) Uani 1 1 d .
P1 P 0.44140(16) 0.31626(7) -0.02483(5) 0.0382(2) Uani 1 1 d .
P2 P -0.68369(16) 0.55761(6) 0.32945(5) 0.0370(2) Uani 1 1 d .
F1 F 0.1883(4) 0.3261(2) -0.01250(16) 0.0925(10) Uani 1 1 d .
F2 F 0.6975(4) 0.30969(19) -0.03891(14) 0.0678(7) Uani 1 1 d .
F3 F 0.4255(5) 0.22121(17) -0.04229(15) 0.0756(8) Uani 1 1 d .
F4 F 0.4360(5) 0.3549(2) -0.10339(12) 0.0788(9) Uani 1 1 d .
F5 F 0.4659(5) 0.41322(16) -0.00950(14) 0.0730(8) Uani 1 1 d .
F6 F 0.4502(4) 0.28008(18) 0.05271(11) 0.0667(7) Uani 1 1 d .
F7 F -0.4376(4) 0.57265(19) 0.33525(15) 0.0726(8) Uani 1 1 d .
F8 F -0.9308(4) 0.54189(19) 0.32270(15) 0.0697(8) Uani 1 1 d .
F9 F -0.7362(4) 0.65765(15) 0.33434(13) 0.0663(7) Uani 1 1 d .
F10 F -0.6350(5) 0.58112(18) 0.24853(12) 0.0736(8) Uani 1 1 d .
F11 F -0.6326(4) 0.45693(15) 0.32392(12) 0.0591(7) Uani 1 1 d .
F12 F -0.7369(4) 0.53419(18) 0.40952(11) 0.0645(7) Uani 1 1 d .
N1 N 1.0037(5) -0.2021(2) 0.18648(16) 0.0430(8) Uani 1 1 d .
N2 N -0.0758(4) 0.43099(17) 0.14560(13) 0.0298(6) Uani 1 1 d .
N3 N 0.6095(4) 0.22880(18) 0.38282(13) 0.0287(6) Uani 1 1 d .
N4 N 0.2265(4) 0.15216(17) 0.43337(13) 0.0273(6) Uani 1 1 d .
C1 C 0.7116(5) -0.0646(2) 0.34571(17) 0.0293(7) Uani 1 1 d .
C2 C 0.6429(6) -0.1473(2) 0.34150(19) 0.0377(9) Uani 1 1 d .
H2A H 0.5317 -0.1735 0.3742 0.045 Uiso 1 1 calc R
C3 C 0.7343(6) -0.1934(2) 0.2899(2) 0.0425(9) Uani 1 1 d .
H3A H 0.6860 -0.2499 0.2881 0.051 Uiso 1 1 calc R
C4 C 0.8949(6) -0.1549(2) 0.24205(17) 0.0335(8) Uani 1 1 d .
C5 C 0.9646(6) -0.0717(2) 0.2442(2) 0.0455(10) Uani 1 1 d .
H5A H 1.0727 -0.0450 0.2106 0.055 Uiso 1 1 calc R
C6 C 0.8753(6) -0.0278(2) 0.29587(19) 0.0412(9) Uani 1 1 d .
H6A H 0.9259 0.0284 0.2976 0.049 Uiso 1 1 calc R
C7 C 0.9548(8) -0.1554(3) 0.1181(2) 0.0611(13) Uani 1 1 d .
H7A H 0.7995 -0.1542 0.1172 0.092 Uiso 1 1 calc R
H7B H 1.0247 -0.1860 0.0824 0.092 Uiso 1 1 calc R
H7C H 1.0089 -0.0959 0.1109 0.092 Uiso 1 1 calc R
C8 C 0.9278(8) -0.2951(3) 0.1941(2) 0.0575(12) Uani 1 1 d .
H8A H 0.9565 -0.3265 0.2378 0.086 Uiso 1 1 calc R
H8B H 1.0046 -0.3231 0.1579 0.086 Uiso 1 1 calc R
H8C H 0.7735 -0.2955 0.1915 0.086 Uiso 1 1 calc R
C9 C 1.2440(7) -0.2046(3) 0.1885(2) 0.0575(12) Uani 1 1 d .
H9A H 1.2740 -0.2348 0.2324 0.086 Uiso 1 1 calc R
H9B H 1.2990 -0.1453 0.1815 0.086 Uiso 1 1 calc R
H9C H 1.3142 -0.2352 0.1528 0.086 Uiso 1 1 calc R
C10 C 0.2644(6) 0.2021(2) 0.22770(16) 0.0302(7) Uani 1 1 d .
C11 C 0.1021(6) 0.1962(2) 0.18703(18) 0.0386(9) Uani 1 1 d .
H11A H 0.0687 0.1411 0.1772 0.046 Uiso 1 1 calc R
C12 C -0.0111(6) 0.2686(2) 0.16080(18) 0.0358(8) Uani 1 1 d .
H12A H -0.1212 0.2627 0.1341 0.043 Uiso 1 1 calc R
C13 C 0.0396(5) 0.3498(2) 0.17438(16) 0.0274(7) Uani 1 1 d .
C14 C 0.1961(5) 0.3580(2) 0.21487(16) 0.0314(8) Uani 1 1 d .
H14A H 0.2277 0.4133 0.2247 0.038 Uiso 1 1 calc R
C15 C 0.3069(6) 0.2854(2) 0.24113(17) 0.0322(8) Uani 1 1 d .
H15A H 0.4138 0.2920 0.2688 0.039 Uiso 1 1 calc R
C16 C 0.0867(6) 0.4975(2) 0.10709(19) 0.0432(9) Uani 1 1 d .
H16A H 0.1700 0.4732 0.0700 0.065 Uiso 1 1 calc R
H16B H 0.1834 0.5124 0.1376 0.065 Uiso 1 1 calc R
H16C H 0.0112 0.5497 0.0889 0.065 Uiso 1 1 calc R
C17 C -0.2040(6) 0.4700(2) 0.20308(18) 0.0403(9) Uani 1 1 d .
H17A H -0.1077 0.4820 0.2346 0.060 Uiso 1 1 calc R
H17B H -0.3146 0.4290 0.2267 0.060 Uiso 1 1 calc R
H17C H -0.2721 0.5240 0.1848 0.060 Uiso 1 1 calc R
C18 C -0.2280(7) 0.4133(3) 0.0975(2) 0.0472(10) Uani 1 1 d .
H18A H -0.1482 0.3883 0.0603 0.071 Uiso 1 1 calc R
H18B H -0.2957 0.4677 0.0798 0.071 Uiso 1 1 calc R
H18C H -0.3388 0.3727 0.1215 0.071 Uiso 1 1 calc R
C19 C 0.7970(5) 0.2668(2) 0.35664(17) 0.0338(8) Uani 1 1 d .
H19A H 0.8837 0.2430 0.3219 0.041 Uiso 1 1 calc R
C20 C 0.8711(6) 0.3404(2) 0.37847(19) 0.0397(9) Uani 1 1 d .
H20A H 1.0051 0.3654 0.3586 0.048 Uiso 1 1 calc R
C21 C 0.7482(6) 0.3761(2) 0.42887(18) 0.0384(9) Uani 1 1 d .
H21A H 0.7963 0.4261 0.4437 0.046 Uiso 1 1 calc R
C22 C 0.5486(6) 0.3375(2) 0.45844(17) 0.0321(8) Uani 1 1 d .
C23 C 0.4848(5) 0.2641(2) 0.43319(16) 0.0260(7) Uani 1 1 d .
C24 C 0.2810(5) 0.2218(2) 0.46092(16) 0.0277(7) Uani 1 1 d .
C25 C 0.1508(6) 0.2532(2) 0.51451(17) 0.0325(8) Uani 1 1 d .
C26 C 0.2200(6) 0.3289(2) 0.53923(18) 0.0410(9) Uani 1 1 d .
H26A H 0.1322 0.3508 0.5747 0.049 Uiso 1 1 calc R
C27 C 0.4078(6) 0.3689(2) 0.51252(18) 0.0401(9) Uani 1 1 d .
H27A H 0.4482 0.4185 0.5295 0.048 Uiso 1 1 calc R
C28 C -0.0427(6) 0.2089(3) 0.54022(19) 0.0407(9) Uani 1 1 d .
H28A H -0.1348 0.2277 0.5762 0.049 Uiso 1 1 calc R
C29 C -0.0985(6) 0.1383(3) 0.51317(19) 0.0403(9) Uani 1 1 d .
H29A H -0.2279 0.1079 0.5304 0.048 Uiso 1 1 calc R
C30 C 0.0416(6) 0.1119(2) 0.45892(18) 0.0370(8) Uani 1 1 d .
H30A H 0.0022 0.0637 0.4400 0.044 Uiso 1 1 calc R
C31 C 0.4658(14) 0.0447(4) 0.0803(3) 0.097(2) Uani 1 1 d .
N5 N 0.2938(13) 0.0179(5) 0.0810(4) 0.150(3) Uani 1 1 d .
C32 C 0.6724(11) 0.0814(4) 0.0783(3) 0.105(2) Uani 1 1 d .
H32A H 0.6679 0.1435 0.0611 0.158 Uiso 1 1 calc R
H32B H 0.7777 0.0530 0.0487 0.158 Uiso 1 1 calc R
H32C H 0.7134 0.0728 0.1239 0.158 Uiso 1 1 calc R

loop_
_atom_site_aniso_label
_atom_site_aniso_U_11
_atom_site_aniso_U_22
_atom_site_aniso_U_33
_atom_site_aniso_U_23
_atom_site_aniso_U_13
_atom_site_aniso_U_12
Zn1 0.0325(2) 0.0273(2) 0.0301(2) -0.00729(16) -0.00372(17) 0.00411(16)
S1 0.0368(5) 0.0291(4) 0.0290(4) -0.0055(4) -0.0022(4) 0.0058(4)
S2 0.0563(6) 0.0334(5) 0.0334(5) -0.0107(4) -0.0125(4) 0.0143(4)
P1 0.0397(5) 0.0411(6) 0.0353(5) -0.0107(4) -0.0061(4) 0.0083(4)
P2 0.0385(5) 0.0394(6) 0.0345(5) -0.0109(4) -0.0040(4) -0.0004(4)
F1 0.0370(15) 0.148(3) 0.097(2) -0.035(2) -0.0090(15) 0.0131(17)
F2 0.0400(14) 0.088(2) 0.0770(18) -0.0244(15) -0.0001(13) 0.0064(13)
F3 0.101(2) 0.0490(16) 0.0854(19) -0.0228(14) -0.0265(17) -0.0083(15)
F4 0.110(2) 0.085(2) 0.0415(14) -0.0074(13) -0.0201(15) 0.0217(18)
F5 0.103(2) 0.0445(15) 0.0803(19) -0.0243(13) -0.0311(17) 0.0177(14)
F6 0.0803(19) 0.0751(19) 0.0416(13) 0.0017(13) -0.0082(13) -0.0065(15)
F7 0.0393(14) 0.087(2) 0.096(2) -0.0288(17) -0.0058(14) -0.0129(13)
F8 0.0436(14) 0.0809(19) 0.0893(19) -0.0173(16) -0.0212(14) -0.0006(13)
F9 0.0871(19) 0.0393(14) 0.0704(17) -0.0178(12) 0.0067(15) 0.0066(13)
F10 0.102(2) 0.0751(19) 0.0364(13) -0.0054(12) 0.0069(14) 0.0288(16)
F11 0.0801(18) 0.0419(14) 0.0624(15) -0.0183(12) -0.0250(14) 0.0075(12)
F12 0.0762(18) 0.0773(18) 0.0383(13) -0.0084(12) -0.0015(13) -0.0007(14)
N1 0.051(2) 0.0379(18) 0.0431(18) -0.0167(15) -0.0058(16) 0.0105(15)
N2 0.0325(15) 0.0281(15) 0.0298(14) -0.0068(12) -0.0053(13) 0.0031(12)
N3 0.0288(15) 0.0286(15) 0.0276(14) -0.0029(12) -0.0029(12) 0.0034(12)
N4 0.0268(14) 0.0252(14) 0.0300(14) -0.0039(12) -0.0047(12) 0.0024(11)
C1 0.0292(18) 0.0255(17) 0.0339(18) -0.0065(14) -0.0060(15) 0.0054(14)
C2 0.0309(19) 0.037(2) 0.044(2) -0.0073(17) 0.0013(17) -0.0055(16)
C3 0.050(2) 0.0271(19) 0.053(2) -0.0156(17) -0.006(2) -0.0036(17)
C4 0.038(2) 0.0284(18) 0.0346(18) -0.0098(15) -0.0021(16) 0.0060(15)
C5 0.051(2) 0.036(2) 0.045(2) -0.0105(18) 0.015(2) -0.0002(18)
C6 0.046(2) 0.0277(19) 0.048(2) -0.0117(17) 0.0097(19) -0.0065(16)
C7 0.095(4) 0.056(3) 0.035(2) -0.015(2) -0.013(2) 0.014(3)
C8 0.071(3) 0.037(2) 0.069(3) -0.028(2) -0.002(2) 0.004(2)
C9 0.047(2) 0.061(3) 0.067(3) -0.026(2) 0.003(2) 0.013(2)
C10 0.0365(19) 0.0291(18) 0.0247(16) -0.0050(14) -0.0016(15) 0.0014(15)
C11 0.049(2) 0.0309(19) 0.039(2) -0.0101(16) -0.0126(18) 0.0009(17)
C12 0.039(2) 0.035(2) 0.0367(19) -0.0093(16) -0.0147(17) 0.0017(16)
C13 0.0283(17) 0.0273(17) 0.0262(16) -0.0035(14) -0.0042(14) 0.0039(14)
C14 0.0361(19) 0.0282(18) 0.0323(17) -0.0082(15) -0.0098(16) 0.0028(15)
C15 0.0346(19) 0.0327(19) 0.0315(17) -0.0062(15) -0.0113(15) 0.0023(15)
C16 0.046(2) 0.033(2) 0.045(2) 0.0026(17) 0.0033(19) 0.0032(17)
C17 0.042(2) 0.041(2) 0.039(2) -0.0126(17) -0.0009(17) 0.0102(17)
C18 0.053(2) 0.047(2) 0.049(2) -0.0118(19) -0.026(2) 0.0096(19)
C19 0.0308(18) 0.036(2) 0.0312(18) -0.0003(15) 0.0027(15) 0.0008(15)
C20 0.034(2) 0.036(2) 0.045(2) 0.0044(17) -0.0066(18) -0.0061(17)
C21 0.048(2) 0.0270(18) 0.042(2) -0.0043(16) -0.0117(18) -0.0043(16)
C22 0.0366(19) 0.0264(18) 0.0339(18) -0.0028(15) -0.0107(16) 0.0053(15)
C23 0.0285(17) 0.0222(16) 0.0283(16) -0.0046(13) -0.0075(14) 0.0046(13)
C24 0.0271(17) 0.0299(18) 0.0259(16) -0.0019(14) -0.0057(14) 0.0031(14)
C25 0.0334(19) 0.0319(19) 0.0314(18) -0.0042(15) -0.0032(16) 0.0064(15)
C26 0.050(2) 0.039(2) 0.0354(19) -0.0145(17) -0.0027(18) 0.0103(18)
C27 0.058(3) 0.033(2) 0.0343(19) -0.0149(16) -0.0111(19) 0.0063(18)
C28 0.036(2) 0.044(2) 0.038(2) -0.0014(17) 0.0026(17) 0.0073(17)
C29 0.0277(19) 0.045(2) 0.044(2) 0.0002(18) 0.0039(17) -0.0017(17)
C30 0.035(2) 0.0320(19) 0.044(2) -0.0016(17) -0.0102(17) -0.0007(16)
C31 0.145(7) 0.061(4) 0.080(4) -0.028(3) 0.030(5) -0.024(4)
N5 0.188(7) 0.127(6) 0.131(5) -0.058(4) 0.054(5) -0.079(5)
C32 0.122(6) 0.091(5) 0.098(5) -0.006(4) -0.008(4) 0.014(4)

loop_
_atom_type_symbol
_atom_type_description
_atom_type_scat_dispersion_real
_atom_type_scat_dispersion_imag
_atom_type_scat_source
C C 0.0033 0.0016 'International Tables Vol C Tables 4.2.6.8 and 6.1.1.4'
H H 0.0000 0.0000 'International Tables Vol C Tables 4.2.6.8 and 6.1.1.4'
N N 0.0061 0.0033 'International Tables Vol C Tables 4.2.6.8 and 6.1.1.4'
F F 0.0171 0.0103 'International Tables Vol C Tables 4.2.6.8 and 6.1.1.4'
P P 0.1023 0.0942 'International Tables Vol C Tables 4.2.6.8 and 6.1.1.4'
S S 0.1246 0.1234 'International Tables Vol C Tables 4.2.6.8 and 6.1.1.4'
Zn Zn 0.2839 1.4301 'International Tables Vol C Tables 4.2.6.8 and 6.1.1.4'

loop_
_geom_angle_atom_site_label_1
_geom_angle_atom_site_label_2
_geom_angle_atom_site_label_3
_geom_angle
N4 Zn1 N3 80.16(10)
N4 Zn1 S2 120.62(8)
N3 Zn1 S2 118.32(8)
N4 Zn1 S1 105.79(8)
N3 Zn1 S1 114.55(8)
S2 Zn1 S1 113.13(4)
C1 S1 Zn1 102.17(12)
C10 S2 Zn1 107.41(11)
F1 P1 F3 92.13(18)
F1 P1 F6 91.77(17)
F3 P1 F6 91.88(16)
F1 P1 F2 177.96(19)
F3 P1 F2 89.25(16)
F6 P1 F2 89.69(16)
F1 P1 F5 89.75(18)
F3 P1 F5 177.64(17)
F6 P1 F5 89.49(15)
F2 P1 F5 88.84(16)
F1 P1 F4 88.89(18)
F3 P1 F4 89.31(16)
F6 P1 F4 178.62(17)
F2 P1 F4 89.62(16)
F5 P1 F4 89.30(16)
F7 P2 F12 90.99(16)
F7 P2 F9 90.60(16)
F12 P2 F9 89.84(15)
F7 P2 F8 179.23(17)
F12 P2 F8 89.62(15)
F9 P2 F8 89.88(16)
F7 P2 F10 90.16(16)
F12 P2 F10 178.85(17)
F9 P2 F10 90.05(15)
F8 P2 F10 89.23(16)
F7 P2 F11 89.90(15)
F12 P2 F11 90.54(15)
F9 P2 F11 179.37(17)
F8 P2 F11 89.62(15)
F10 P2 F11 89.55(14)
C9 N1 C8 107.5(3)
C9 N1 C4 109.4(3)
C8 N1 C4 112.5(3)
C9 N1 C7 110.0(3)
C8 N1 C7 107.8(3)
C4 N1 C7 109.6(3)
C18 N2 C13 112.7(3)
C18 N2 C16 107.6(3)
C13 N2 C16 110.0(3)
C18 N2 C17 108.4(3)
C13 N2 C17 109.4(3)
C16 N2 C17 108.7(3)
C19 N3 C23 118.0(3)
C19 N3 Zn1 130.1(2)
C23 N3 Zn1 111.8(2)
C30 N4 C24 118.0(3)
C30 N4 Zn1 128.3(2)
C24 N4 Zn1 113.1(2)
C2 C1 C6 117.3(3)
C2 C1 S1 120.4(3)
C6 C1 S1 122.2(3)
C1 C2 C3 121.8(3)
C1 C2 H2A 119.1
C3 C2 H2A 119.1
C4 C3 C2 119.0(3)
C4 C3 H3A 120.5
C2 C3 H3A 120.5
C3 C4 C5 120.6(3)
C3 C4 N1 121.4(3)
C5 C4 N1 118.0(3)
C6 C5 C4 119.7(3)
C6 C5 H5A 120.2
C4 C5 H5A 120.2
C5 C6 C1 121.6(3)
C5 C6 H6A 119.2
C1 C6 H6A 119.2
N1 C7 H7A 109.5
N1 C7 H7B 109.5
H7A C7 H7B 109.5
N1 C7 H7C 109.5
H7A C7 H7C 109.5
H7B C7 H7C 109.5
N1 C8 H8A 109.5
N1 C8 H8B 109.5
H8A C8 H8B 109.5
N1 C8 H8C 109.5
H8A C8 H8C 109.5
H8B C8 H8C 109.5
N1 C9 H9A 109.5
N1 C9 H9B 109.5
H9A C9 H9B 109.5
N1 C9 H9C 109.5
H9A C9 H9C 109.5
H9B C9 H9C 109.5
C11 C10 C15 116.6(3)
C11 C10 S2 119.3(3)
C15 C10 S2 124.0(3)
C12 C11 C10 122.2(3)
C12 C11 H11A 118.9
C10 C11 H11A 118.9
C13 C12 C11 119.0(3)
C13 C12 H12A 120.5
C11 C12 H12A 120.5
C14 C13 C12 120.4(3)
C14 C13 N2 118.6(3)
C12 C13 N2 121.0(3)
C13 C14 C15 120.1(3)
C13 C14 H14A 120.0
C15 C14 H14A 120.0
C14 C15 C10 121.6(3)
C14 C15 H15A 119.2
C10 C15 H15A 119.2
N2 C16 H16A 109.5
N2 C16 H16B 109.5
H16A C16 H16B 109.5
N2 C16 H16C 109.5
H16A C16 H16C 109.5
H16B C16 H16C 109.5
N2 C17 H17A 109.5
N2 C17 H17B 109.5
H17A C17 H17B 109.5
N2 C17 H17C 109.5
H17A C17 H17C 109.5
H17B C17 H17C 109.5
N2 C18 H18A 109.5
N2 C18 H18B 109.5
H18A C18 H18B 109.5
N2 C18 H18C 109.5
H18A C18 H18C 109.5
H18B C18 H18C 109.5
N3 C19 C20 122.8(3)
N3 C19 H19A 118.6
C20 C19 H19A 118.6
C21 C20 C19 119.7(3)
C21 C20 H20A 120.1
C19 C20 H20A 120.1
C20 C21 C22 119.4(3)
C20 C21 H21A 120.3
C22 C21 H21A 120.3
C23 C22 C21 117.4(3)
C23 C22 C27 118.6(3)
C21 C22 C27 124.0(3)
N3 C23 C22 122.7(3)
N3 C23 C24 117.1(3)
C22 C23 C24 120.2(3)
N4 C24 C25 123.2(3)
N4 C24 C23 117.4(3)
C25 C24 C23 119.4(3)
C28 C25 C24 117.1(3)
C28 C25 C26 123.8(3)
C24 C25 C26 119.1(3)
C27 C26 C25 121.2(3)
C27 C26 H26A 119.4
C25 C26 H26A 119.4
C26 C27 C22 121.5(3)
C26 C27 H27A 119.3
C22 C27 H27A 119.3
C29 C28 C25 120.2(3)
C29 C28 H28A 119.9
C25 C28 H28A 119.9
C28 C29 C30 118.7(3)
C28 C29 H29A 120.6
C30 C29 H29A 120.6
N4 C30 C29 122.8(3)
N4 C30 H30A 118.6
C29 C30 H30A 118.6
N5 C31 C32 177.4(9)
C31 C32 H32A 109.5
C31 C32 H32B 109.5
H32A C32 H32B 109.5
C31 C32 H32C 109.5
H32A C32 H32C 109.5
H32B C32 H32C 109.5

loop_
_geom_bond_atom_site_label_1
_geom_bond_atom_site_label_2
_geom_bond_distance
Zn1 N4 2.071(3)
Zn1 N3 2.108(3)
Zn1 S2 2.2606(11)
Zn1 S1 2.2739(12)
S1 C1 1.767(3)
S2 C10 1.762(4)
P1 F1 1.570(3)
P1 F3 1.574(3)
P1 F6 1.577(3)
P1 F2 1.586(3)
P1 F5 1.594(3)
P1 F4 1.601(3)
P2 F7 1.579(3)
P2 F12 1.583(2)
P2 F9 1.590(3)
P2 F8 1.591(3)
P2 F10 1.597(2)
P2 F11 1.601(2)
N1 C9 1.502(5)
N1 C8 1.505(5)
N1 C4 1.506(4)
N1 C7 1.512(5)
N2 C18 1.499(5)
N2 C13 1.507(4)
N2 C16 1.508(4)
N2 C17 1.511(4)
N3 C19 1.326(4)
N3 C23 1.367(4)
N4 C30 1.324(4)
N4 C24 1.356(4)
C1 C2 1.378(5)
C1 C6 1.393(5)
C2 C3 1.401(5)
C2 H2A 0.9400
C3 C4 1.367(5)
C3 H3A 0.9400
C4 C5 1.378(5)
C5 C6 1.377(5)
C5 H5A 0.9400
C6 H6A 0.9400
C7 H7A 0.9700
C7 H7B 0.9700
C7 H7C 0.9700
C8 H8A 0.9700
C8 H8B 0.9700
C8 H8C 0.9700
C9 H9A 0.9700
C9 H9B 0.9700
C9 H9C 0.9700
C10 C11 1.396(5)
C10 C15 1.397(5)
C11 C12 1.380(5)
C11 H11A 0.9400
C12 C13 1.379(5)
C12 H12A 0.9400
C13 C14 1.371(5)
C14 C15 1.374(5)
C14 H14A 0.9400
C15 H15A 0.9400
C16 H16A 0.9700
C16 H16B 0.9700
C16 H16C 0.9700
C17 H17A 0.9700
C17 H17B 0.9700
C17 H17C 0.9700
C18 H18A 0.9700
C18 H18B 0.9700
C18 H18C 0.9700
C19 C20 1.394(5)
C19 H19A 0.9400
C20 C21 1.365(5)
C20 H20A 0.9400
C21 C22 1.408(5)
C21 H21A 0.9400
C22 C23 1.401(4)
C22 C27 1.440(5)
C23 C24 1.445(4)
C24 C25 1.401(5)
C25 C28 1.398(5)
C25 C26 1.439(5)
C26 C27 1.342(5)
C26 H26A 0.9400
C27 H27A 0.9400
C28 C29 1.366(5)
C28 H28A 0.9400
C29 C30 1.407(5)
C29 H29A 0.9400
C30 H30A 0.9400
C31 N5 1.156(9)
C31 C32 1.413(9)
C32 H32A 0.9700
C32 H32B 0.9700
C32 H32C 0.9700

loop_
_geom_hbond_atom_site_label_D
_geom_hbond_atom_site_label_H
_geom_hbond_atom_site_label_A
_geom_hbond_distance_DH
_geom_hbond_distance_HA
_geom_hbond_distance_DA
_geom_hbond_angle_DHA
_geom_hbond_site_symmetry_A
C7 H7A F3 0.97 2.54 3.248(6) 130.2 2_655
C7 H7C N5 0.97 2.48 3.382(8) 154.6 1_655
C14 H14A F11 0.94 2.47 3.169(4) 131.2 1_655
C17 H17A F8 0.97 2.51 3.456(5) 165.3 1_655
C9 H9A F9 0.97 2.42 3.355(6) 161.4 1_745
C16 H16A F5 0.97 2.53 3.477(5) 165.4 .
C18 H18B F5 0.97 2.45 3.397(5) 165.5 2_565
C27 H27A F12 0.94 2.49 3.265(5) 139.6 2_566
C29 H29A S1 0.94 2.82 3.759(4) 178.1 2_556
C32 H32A F6 0.97 2.48 3.335(7) 147.0 .
